data_4102376
loop_
_publ_author_name
'Thengarai S. Venkatakrishnan'
'Shaon Sahoo'
'Nicolas Br\'efuel'
'Carine Duhayon'
'Carley Paulsen'
'Anne-Laure Barra'
'S. Ramasesha'
'Jean-Pascal Sutter'

_publ_contact_author_address
;Laboratoire de Chimie de Coordination du CNRS
205 route de Narbonne
F-31077 Toulouse (France)
;
_publ_contact_author_email sutter@lcc-toulouse.fr
_publ_contact_author_fax 'int-33 561 55 30 03'
_publ_contact_author_name 'sutter Jean-Pascal'
_publ_contact_author_phone 'int-33 561 33 31 57'
_publ_section_title
;
 Enhanced Ion Anisotropy by Nonconventional Coordination Geometry:
 Single-Chain Magnet Behavior for a [{FeIIL}2{NbIV(CN)8}] Helical Chain
 Compound Designed with Heptacoordinate FeII
;
_journal_name_full 'Journal of the American Chemical Society'
_journal_page_first 6047
_journal_page_last 6056
_journal_paper_doi 10.1021/ja9089389
_journal_volume 132
_journal_year 2010
_chemical_formula_moiety 'C15 H27 Fe N5 O2, 4(H2 O), 2(Cl)'
_chemical_formula_sum 'C15 H35 Cl2 Fe N5 O6'
_chemical_formula_weight 508.23
_chemical_name_systematic
;
 ?
;
_space_group_IT_number 14
_symmetry_cell_setting monoclinic
_symmetry_space_group_name_Hall '-P 2yn'
_symmetry_space_group_name_H-M 'P 1 21/n 1'
_atom_sites_solution_hydrogens geom
_atom_sites_solution_primary direct
_atom_sites_solution_secondary difmap
_audit_creation_method SHELXL-97
_cell_angle_alpha 90.000
_cell_angle_beta 95.801(4)
_cell_angle_gamma 90.000
_cell_formula_units_Z 4
_cell_length_a 10.9625(5)
_cell_length_b 8.5221(4)
_cell_length_c 24.6537(9)
_cell_measurement_temperature 110(2)
_cell_measurement_theta_max 29.17
_cell_measurement_theta_min 2.91
_cell_volume 2291.44(17)
_computing_cell_refinement 'Crysalis RED, (Oxford Diffraction, 2002)'
_computing_data_collection 'Xcalibur, (Oxford Diffraction, 2002)'
_computing_data_reduction 'Crysalis RED, (Oxford Diffraction, 2002)'
_computing_molecular_graphics Diamond
_computing_publication_material 'WinGX publication Routines'
_computing_structure_refinement 'SHELXL-97 (Sheldrick, 1997)'
_computing_structure_solution 'SIR92, (Altomare et.al., 1994)'
_diffrn_ambient_temperature 110(2)
_diffrn_measured_fraction_theta_full 0.995
_diffrn_measured_fraction_theta_max 0.995
_diffrn_measurement_device_type 'Oxford Diffraction XCALIBUR'
_diffrn_measurement_method 'phi and omega scans'
_diffrn_radiation_monochromator graphite
_diffrn_radiation_source 'fine-focus sealed tube'
_diffrn_radiation_type MoK\a
_diffrn_radiation_wavelength 0.71073
_diffrn_reflns_av_R_equivalents 0.0313
_diffrn_reflns_av_sigmaI/netI 0.0266
_diffrn_reflns_limit_h_max 15
_diffrn_reflns_limit_h_min -9
_diffrn_reflns_limit_k_max 11
_diffrn_reflns_limit_k_min -11
_diffrn_reflns_limit_l_max 33
_diffrn_reflns_limit_l_min -33
_diffrn_reflns_number 19793
_diffrn_reflns_theta_full 29.17
_diffrn_reflns_theta_max 29.17
_diffrn_reflns_theta_min 2.91
_exptl_absorpt_coefficient_mu 0.931
_exptl_absorpt_correction_T_max 0.8262
_exptl_absorpt_correction_T_min 0.6011
_exptl_absorpt_correction_type multi-scan
_exptl_absorpt_process_details
;
[c.f. r.h. blessing, acta cryst. (1995), a51, 33-38]
;
_exptl_crystal_colour 'Dark Blue'
_exptl_crystal_density_diffrn 1.473
_exptl_crystal_density_method 'not measured'
_exptl_crystal_description 'Rectangular Prismatic'
_exptl_crystal_F_000 1072
_exptl_crystal_size_max 0.60
_exptl_crystal_size_mid 0.35
_exptl_crystal_size_min 0.20
_refine_diff_density_max 0.677
_refine_diff_density_min -0.698
_refine_diff_density_rms 0.166
_refine_ls_extinction_method none
_refine_ls_goodness_of_fit_ref 1.101
_refine_ls_hydrogen_treatment mixed
_refine_ls_matrix_type full
_refine_ls_number_parameters 402
_refine_ls_number_reflns 6146
_refine_ls_number_restraints 0
_refine_ls_restrained_S_all 1.101
_refine_ls_R_factor_all 0.0391
_refine_ls_R_factor_gt 0.0313
_refine_ls_shift/su_max 0.003
_refine_ls_shift/su_mean 0.000
_refine_ls_structure_factor_coef Fsqd
_refine_ls_weighting_details 'calc w=1/[\s^2^(Fo^2^)+(0.0572P)^2^+0.1547P] where P=(Fo^2^+2Fc^2^)/3'
_refine_ls_weighting_scheme calc
_refine_ls_wR_factor_gt 0.0849
_refine_ls_wR_factor_ref 0.0934
_reflns_number_gt 5289
_reflns_number_total 6146
_reflns_threshold_expression >2sigma(I)
_cod_data_source_file ja9089389_si_002.cif
_cod_data_source_block FeL1
_cod_depositor_comments
;
The following automatic conversions were performed:

'_exptl_absorpt_correction_type' value 'Multi-scan' changed to
'multi-scan' according to the built-in table from CIF Core dictionary
named 'cif_core.dic' version 2.4.1 from 2010-06-29.

Automatic conversion script
Id: cif_fix_values 1715 2011-07-08 13:25:40Z adriana 
;
_cod_database_code 4102376

loop_
_symmetry_equiv_pos_as_xyz
'x, y, z'
'-x+1/2, y+1/2, -z+1/2'
'-x, -y, -z'
'x-1/2, -y-1/2, z-1/2'

loop_
_atom_site_label
_atom_site_type_symbol
_atom_site_fract_x
_atom_site_fract_y
_atom_site_fract_z
_atom_site_U_iso_or_equiv
_atom_site_adp_type
_atom_site_occupancy
_atom_site_symmetry_multiplicity
_atom_site_calc_flag
Fe1 Fe 0.503753(17) 0.29698(2) 0.351573(8) 0.01209(7) Uani 1 1 d
N1 N 0.52847(11) 0.23942(14) 0.43955(5) 0.0139(2) Uani 1 1 d
N2 N 0.66942(11) 0.14486(15) 0.36964(5) 0.0179(3) Uani 1 1 d
N3 N 0.56566(12) 0.21699(17) 0.27010(5) 0.0205(3) Uani 1 1 d
N4 N 0.38356(12) 0.43192(15) 0.28680(5) 0.0180(3) Uani 1 1 d
N5 N 0.35711(11) 0.41571(14) 0.39458(5) 0.0151(2) Uani 1 1 d
C1 C 0.45385(14) 0.30273(16) 0.47342(6) 0.0155(3) Uani 1 1 d
C2 C 0.47084(16) 0.27625(19) 0.52916(7) 0.0224(3) Uani 1 1 d
C3 C 0.56667(17) 0.1809(2) 0.54972(7) 0.0265(4) Uani 1 1 d
C4 C 0.64225(16) 0.11360(19) 0.51488(7) 0.0236(3) Uani 1 1 d
C5 C 0.62045(13) 0.14625(17) 0.45934(6) 0.0171(3) Uani 1 1 d
C6 C 0.69436(13) 0.08445(17) 0.41689(7) 0.0187(3) Uani 1 1 d
C7 C 0.78708(16) -0.0418(2) 0.43033(9) 0.0308(4) Uani 1 1 d
C8 C 0.73477(15) 0.0920(2) 0.32430(7) 0.0240(3) Uani 1 1 d
C9 C 0.69942(15) 0.1980(2) 0.27624(7) 0.0257(4) Uani 1 1 d
C10 C 0.52064(18) 0.3236(2) 0.22598(7) 0.0291(4) Uani 1 1 d
C11 C 0.38835(16) 0.3629(2) 0.23251(6) 0.0254(3) Uani 1 1 d
C12 C 0.25895(14) 0.43906(19) 0.30321(7) 0.0198(3) Uani 1 1 d
C13 C 0.26427(14) 0.50437(19) 0.36047(7) 0.0209(3) Uani 1 1 d
C14 C 0.35360(13) 0.40060(17) 0.44567(6) 0.0163(3) Uani 1 1 d
C15 C 0.25975(16) 0.4679(2) 0.47890(7) 0.0252(3) Uani 1 1 d
O1 O 0.37158(10) 0.10399(13) 0.33828(5) 0.0186(2) Uani 1 1 d
O2 O 0.62153(11) 0.50123(14) 0.36061(5) 0.0223(2) Uani 1 1 d
O30 O 0.04022(12) 0.73978(16) 0.42246(6) 0.0265(3) Uani 1 1 d
O40 O 0.86755(11) 0.52169(17) 0.38621(6) 0.0285(3) Uani 1 1 d
O50 O 0.52155(12) 0.83274(18) 0.18095(6) 0.0313(3) Uani 1 1 d
O60 O 0.94272(15) 0.28271(19) 0.46644(6) 0.0373(3) Uani 1 1 d
Cl1 Cl 0.12942(3) 0.09514(5) 0.397829(16) 0.02295(9) Uani 1 1 d
Cl2 Cl 0.49718(4) 0.79796(4) 0.305794(16) 0.02131(9) Uani 1 1 d
H2 H 0.4170(19) 0.323(2) 0.5515(9) 0.028(5) Uiso 1 1 d
H3 H 0.582(2) 0.161(3) 0.5866(10) 0.036(6) Uiso 1 1 d
H4 H 0.7089(19) 0.049(3) 0.5275(9) 0.035(6) Uiso 1 1 d
H7A H 0.790(2) -0.076(3) 0.4667(11) 0.052(7) Uiso 1 1 d
H7B H 0.766(2) -0.129(3) 0.4069(10) 0.051(7) Uiso 1 1 d
H7C H 0.863(2) -0.013(3) 0.4196(10) 0.046(7) Uiso 1 1 d
H8A H 0.7139(19) -0.020(3) 0.3156(9) 0.035(6) Uiso 1 1 d
H8B H 0.8243(17) 0.097(2) 0.3346(8) 0.024(5) Uiso 1 1 d
H9A H 0.7302(19) 0.157(3) 0.2452(10) 0.034(5) Uiso 1 1 d
H9B H 0.7356(17) 0.298(2) 0.2828(8) 0.021(5) Uiso 1 1 d
H10A H 0.528(2) 0.289(2) 0.1895(10) 0.034(6) Uiso 1 1 d
H10B H 0.569(2) 0.420(3) 0.2298(9) 0.041(6) Uiso 1 1 d
H11A H 0.3371(17) 0.263(2) 0.2286(8) 0.019(4) Uiso 1 1 d
H11B H 0.3594(18) 0.435(3) 0.2040(9) 0.031(5) Uiso 1 1 d
H12A H 0.2285(16) 0.337(2) 0.3031(8) 0.019(4) Uiso 1 1 d
H12B H 0.2035(17) 0.502(2) 0.2777(8) 0.022(5) Uiso 1 1 d
H13A H 0.2884(16) 0.612(2) 0.3613(8) 0.020(4) Uiso 1 1 d
H13B H 0.1831(18) 0.498(2) 0.3744(8) 0.022(5) Uiso 1 1 d
H15A H 0.211(2) 0.547(3) 0.4587(11) 0.064(8) Uiso 1 1 d
H15B H 0.2986(19) 0.513(3) 0.5120(9) 0.033(5) Uiso 1 1 d
H15C H 0.202(2) 0.391(3) 0.4892(10) 0.049(7) Uiso 1 1 d
H1A H 0.396(2) 0.012(3) 0.3336(10) 0.045(7) Uiso 1 1 d
H1B H 0.308(2) 0.097(3) 0.3538(9) 0.037(6) Uiso 1 1 d
H2A H 0.5976(18) 0.587(3) 0.3462(9) 0.027(5) Uiso 1 1 d
H2B H 0.691(2) 0.511(3) 0.3690(10) 0.040(7) Uiso 1 1 d
H3A H 0.5341(17) 0.123(2) 0.2625(8) 0.021(5) Uiso 1 1 d
H4A H 0.4118(18) 0.528(3) 0.2862(8) 0.028(5) Uiso 1 1 d
H30A H 0.043(2) 0.737(3) 0.4559(13) 0.052(8) Uiso 1 1 d
H30B H 0.057(2) 0.818(3) 0.4142(10) 0.032(6) Uiso 1 1 d
H40A H 0.910(2) 0.593(3) 0.3951(10) 0.040(7) Uiso 1 1 d
H40B H 0.900(2) 0.477(3) 0.3620(11) 0.047(7) Uiso 1 1 d
H50A H 0.516(2) 0.823(3) 0.2131(13) 0.053(8) Uiso 1 1 d
H50B H 0.475(2) 0.765(3) 0.1628(10) 0.040(6) Uiso 1 1 d
H60A H 0.998(2) 0.238(3) 0.4527(12) 0.048(7) Uiso 1 1 d
H60B H 0.919(3) 0.360(3) 0.4489(12) 0.057(8) Uiso 1 1 d

loop_
_atom_site_aniso_label
_atom_site_aniso_U_11
_atom_site_aniso_U_22
_atom_site_aniso_U_33
_atom_site_aniso_U_23
_atom_site_aniso_U_13
_atom_site_aniso_U_12
Fe1 0.01315(11) 0.01163(11) 0.01161(11) -0.00048(7) 0.00181(7) 0.00011(7)
N1 0.0161(6) 0.0106(5) 0.0148(6) 0.0000(4) 0.0007(4) 0.0005(4)
N2 0.0142(6) 0.0154(6) 0.0247(6) -0.0027(5) 0.0046(5) 0.0005(5)
N3 0.0214(6) 0.0228(7) 0.0182(6) -0.0030(5) 0.0063(5) -0.0044(5)
N4 0.0211(6) 0.0143(6) 0.0178(6) 0.0016(5) -0.0018(5) -0.0042(5)
N5 0.0137(5) 0.0129(6) 0.0187(6) -0.0025(4) 0.0011(4) 0.0011(4)
C1 0.0199(7) 0.0125(6) 0.0143(6) -0.0023(5) 0.0026(5) -0.0027(5)
C2 0.0320(8) 0.0200(7) 0.0158(7) -0.0018(6) 0.0051(6) -0.0065(6)
C3 0.0406(10) 0.0228(8) 0.0146(7) 0.0039(6) -0.0043(7) -0.0069(7)
C4 0.0277(8) 0.0185(7) 0.0229(8) 0.0047(6) -0.0063(6) -0.0023(6)
C5 0.0178(7) 0.0123(6) 0.0202(7) 0.0015(5) -0.0029(5) -0.0005(5)
C6 0.0120(6) 0.0133(7) 0.0302(8) -0.0002(6) -0.0007(6) 0.0006(5)
C7 0.0218(8) 0.0196(8) 0.0505(12) 0.0062(8) 0.0023(8) 0.0078(7)
C8 0.0184(7) 0.0209(8) 0.0344(9) -0.0076(7) 0.0111(6) 0.0020(6)
C9 0.0224(8) 0.0285(9) 0.0286(9) -0.0075(7) 0.0144(7) -0.0035(7)
C10 0.0329(9) 0.0412(10) 0.0141(7) 0.0023(7) 0.0070(7) -0.0051(8)
C11 0.0311(9) 0.0309(9) 0.0133(7) 0.0019(6) -0.0019(6) -0.0041(7)
C12 0.0179(7) 0.0166(7) 0.0237(7) 0.0023(6) -0.0045(6) 0.0019(6)
C13 0.0167(7) 0.0186(7) 0.0267(8) -0.0022(6) -0.0021(6) 0.0059(6)
C14 0.0170(6) 0.0124(6) 0.0200(7) -0.0030(5) 0.0047(5) -0.0021(5)
C15 0.0252(8) 0.0255(8) 0.0269(8) -0.0049(7) 0.0115(7) 0.0028(7)
O1 0.0182(5) 0.0126(5) 0.0259(6) -0.0013(4) 0.0064(4) -0.0026(4)
O2 0.0154(5) 0.0160(5) 0.0344(7) 0.0023(5) -0.0020(5) -0.0023(4)
O30 0.0303(6) 0.0213(6) 0.0274(7) -0.0010(5) 0.0004(5) 0.0010(5)
O40 0.0207(6) 0.0306(7) 0.0344(7) -0.0059(6) 0.0036(5) -0.0016(5)
O50 0.0262(6) 0.0440(8) 0.0239(7) 0.0020(6) 0.0032(5) -0.0083(6)
O60 0.0485(9) 0.0362(8) 0.0296(7) 0.0025(6) 0.0159(7) 0.0116(7)
Cl1 0.02253(18) 0.02398(19) 0.02323(19) 0.00155(14) 0.00667(14) 0.00191(14)
Cl2 0.02762(19) 0.01373(17) 0.02284(19) -0.00116(13) 0.00387(15) 0.00083(13)

loop_
_atom_type_symbol
_atom_type_description
_atom_type_scat_dispersion_real
_atom_type_scat_dispersion_imag
_atom_type_scat_source
C C 0.0033 0.0016 'International Tables Vol C Tables 4.2.6.8 and 6.1.1.4'
H H 0.0000 0.0000 'International Tables Vol C Tables 4.2.6.8 and 6.1.1.4'
N N 0.0061 0.0033 'International Tables Vol C Tables 4.2.6.8 and 6.1.1.4'
O O 0.0106 0.0060 'International Tables Vol C Tables 4.2.6.8 and 6.1.1.4'
Cl Cl 0.1484 0.1585 'International Tables Vol C Tables 4.2.6.8 and 6.1.1.4'
Fe Fe 0.3463 0.8444 'International Tables Vol C Tables 4.2.6.8 and 6.1.1.4'

loop_
_geom_angle_atom_site_label_1
_geom_angle_atom_site_label_2
_geom_angle_atom_site_label_3
_geom_angle
O2 Fe1 O1 174.68(5)
O2 Fe1 N1 93.71(5)
O1 Fe1 N1 89.64(4)
O2 Fe1 N2 88.95(5)
O1 Fe1 N2 96.07(5)
N1 Fe1 N2 70.14(5)
O2 Fe1 N5 92.12(4)
O1 Fe1 N5 85.13(4)
N1 Fe1 N5 70.18(4)
N2 Fe1 N5 140.29(5)
O2 Fe1 N4 87.88(5)
O1 Fe1 N4 86.98(4)
N1 Fe1 N4 143.52(5)
N2 Fe1 N4 146.33(5)
N5 Fe1 N4 73.35(5)
O2 Fe1 N3 95.92(5)
O1 Fe1 N3 84.01(5)
N1 Fe1 N3 140.93(5)
N2 Fe1 N3 72.28(5)
N5 Fe1 N3 146.71(5)
N4 Fe1 N3 74.73(5)
C5 N1 C1 119.82(13)
C5 N1 Fe1 120.17(10)
C1 N1 Fe1 119.97(10)
C6 N2 C8 119.86(13)
C6 N2 Fe1 120.61(10)
C8 N2 Fe1 118.53(10)
C10 N3 C9 113.77(13)
C10 N3 Fe1 111.08(10)
C9 N3 Fe1 108.91(10)
C12 N4 C11 112.88(12)
C12 N4 Fe1 108.48(9)
C11 N4 Fe1 111.45(10)
C14 N5 C13 122.21(13)
C14 N5 Fe1 121.04(10)
C13 N5 Fe1 116.70(9)
N1 C1 C2 121.52(14)
N1 C1 C14 114.06(13)
C2 C1 C14 124.42(14)
C3 C2 C1 118.67(16)
C4 C3 C2 119.91(15)
C3 C4 C5 118.37(15)
N1 C5 C4 121.70(15)
N1 C5 C6 113.52(13)
C4 C5 C6 124.79(14)
N2 C6 C5 114.74(13)
N2 C6 C7 124.78(16)
C5 C6 C7 120.46(15)
N2 C8 C9 108.05(13)
N3 C9 C8 108.75(13)
N3 C10 C11 108.24(14)
N4 C11 C10 107.99(14)
N4 C12 C13 108.90(12)
N5 C13 C12 107.77(12)
N5 C14 C1 114.65(13)
N5 C14 C15 126.63(14)
C1 C14 C15 118.71(14)

loop_
_geom_bond_atom_site_label_1
_geom_bond_atom_site_label_2
_geom_bond_distance
Fe1 O2 2.1652(11)
Fe1 O1 2.1946(11)
Fe1 N1 2.2134(12)
Fe1 N2 2.2392(13)
Fe1 N5 2.2532(12)
Fe1 N4 2.2767(13)
Fe1 N3 2.2882(13)
N1 C5 1.3364(19)
N1 C1 1.3401(19)
N2 C6 1.277(2)
N2 C8 1.459(2)
N3 C10 1.464(2)
N3 C9 1.468(2)
N4 C12 1.465(2)
N4 C11 1.468(2)
N5 C14 1.2705(19)
N5 C13 1.4632(19)
C1 C2 1.387(2)
C1 C14 1.490(2)
C2 C3 1.383(3)
C3 C4 1.377(3)
C4 C5 1.394(2)
C5 C6 1.484(2)
C6 C7 1.494(2)
C8 C9 1.509(3)
C10 C11 1.513(3)
C12 C13 1.513(2)
C14 C15 1.493(2)
